data_7707757
loop_
_publ_author_name
'Gruhne, Michael S.'
'Lenz, Tobias'
'R\"osch, Markus'
'Lommel, Marcus'
'Wurzenberger, Maximilian H. H.'
'Klap\"otke, Thomas M'
'Stierstorfer, J\"org'

_publ_section_title
;
 Nitratoethyl-5H-tetrazoles: improving the oxygen balance through
 application of organic nitrates in energetic coordination compounds.
;
_journal_issue 31
_journal_name_full 'Dalton transactions (Cambridge, England : 2003)'
_journal_page_first 10811
_journal_page_last 10825
_journal_paper_doi 10.1039/d1dt01898a
_journal_volume 50
_journal_year 2021
_chemical_formula_moiety 'C18 H30 Cu N30 O18, 2(Cl O4)'
_chemical_formula_sum 'C18 H30 Cl2 Cu N30 O26'
_chemical_formula_weight 1217.16
_chemical_name_common 'hexakis(1-nitrratoethyl-5H-tetrazolyl) copper(II) diperchlorate'
_chemical_name_systematic 'hexakis(1-nitrratoethyl-5H-tetrazolyl) copper(II) diperchlorate'
_space_group_IT_number 2
_space_group_name_Hall '-P 1'
_space_group_name_H-M_alt 'P -1'
_symmetry_cell_setting triclinic
_symmetry_Int_Tables_number 2
_symmetry_space_group_name_Hall '-P 1'
_symmetry_space_group_name_H-M 'P -1'
_atom_sites_solution_hydrogens geom
_atom_sites_solution_primary difmap
_audit_creation_date 2020-10-05
_audit_creation_method
;
Olex2 1.3
(compiled 2020.07.31 svn.rc2a77460 for OlexSys, GUI svn.r6145)
;
_audit_update_record
;
2021-05-17 deposited with the CCDC.	2021-06-29 downloaded from the CCDC.
;
_cell_angle_alpha 88.625(7)
_cell_angle_beta 68.707(8)
_cell_angle_gamma 61.944(9)
_cell_formula_units_Z 1
_cell_length_a 10.8193(9)
_cell_length_b 10.9055(10)
_cell_length_c 12.2584(10)
_cell_measurement_reflns_used 1447
_cell_measurement_temperature 114
_cell_measurement_theta_max 27.1860
_cell_measurement_theta_min 2.3090
_cell_volume 1170.2(2)
_computing_cell_refinement 'CrysAlisPro 1.171.40.82a (Rigaku OD, 2020)'
_computing_data_collection 'CrysAlisPro 1.171.40.82a (Rigaku OD, 2020)'
_computing_data_reduction 'CrysAlisPro 1.171.40.82a (Rigaku OD, 2020)'
_computing_molecular_graphics 'Diamond 2.1c, Crystal Impact GbR'
_computing_publication_material 'Microsoft Word 2016'
_computing_structure_refinement 'SHELXL 2018/3 (Sheldrick, 2015)'
_computing_structure_solution 'SHELXT 2018/2 (Sheldrick, 2018)'
_diffrn_ambient_temperature 114
_diffrn_detector 'CCD plate'
_diffrn_detector_area_resol_mean 15.9809
_diffrn_detector_type Sapphire3
_diffrn_measured_fraction_theta_full 0.991
_diffrn_measured_fraction_theta_max 0.986
_diffrn_measurement_details
;
List of Runs (angles in degrees, time in seconds):

  # Type    Start    End  Width  t~exp~   \w     \q     \k     \f   Frames
#--------------------------------------------------------------------------
  1  \w    -42.00  38.00   1.00    3.00    --  -15.28  77.00-150.00   80
  2  \w    -29.00  52.00   1.00    3.00    --  -15.28  57.00 105.00   81
  3  \w     11.00  84.00   1.00    3.00    --   16.38  57.00   0.00   73
  4  \w     -9.00  25.00   1.00    3.00    --   16.38  77.00 -30.00   34
  5  \w     -3.00  38.00   1.00    3.00    --   16.38  77.00  90.00   41
;
_diffrn_measurement_device 'four-circle diffractometer'
_diffrn_measurement_device_type 'Xcalibur, Sapphire3'
_diffrn_measurement_method '\w scans'
_diffrn_orient_matrix_UB_11 0.0712953000
_diffrn_orient_matrix_UB_12 -0.0594522000
_diffrn_orient_matrix_UB_13 -0.0352731000
_diffrn_orient_matrix_UB_21 0.0286817000
_diffrn_orient_matrix_UB_22 0.0454760000
_diffrn_orient_matrix_UB_23 -0.0246680000
_diffrn_orient_matrix_UB_31 0.0256312000
_diffrn_orient_matrix_UB_32 -0.0028429000
_diffrn_orient_matrix_UB_33 0.0461617000
_diffrn_radiation_monochromator graphite
_diffrn_radiation_probe x-ray
_diffrn_radiation_type 'Mo K\a'
_diffrn_radiation_wavelength 0.71073
_diffrn_reflns_av_R_equivalents 0.0370
_diffrn_reflns_av_sigmaI/netI 0.0817
_diffrn_reflns_av_unetI/netI 0.0895
_diffrn_reflns_Laue_measured_fraction_full 0.991
_diffrn_reflns_Laue_measured_fraction_max 0.986
_diffrn_reflns_limit_h_max 13
_diffrn_reflns_limit_h_min -13
_diffrn_reflns_limit_k_max 13
_diffrn_reflns_limit_k_min -11
_diffrn_reflns_limit_l_max 15
_diffrn_reflns_limit_l_min -15
_diffrn_reflns_number 7824
_diffrn_reflns_point_group_measured_fraction_full 0.991
_diffrn_reflns_point_group_measured_fraction_max 0.986
_diffrn_reflns_theta_full 25.242
_diffrn_reflns_theta_max 26.371
_diffrn_reflns_theta_min 2.253
_diffrn_source 'fine-focus sealed X-ray tube'
_exptl_absorpt_coefficient_mu 0.700
_exptl_absorpt_correction_T_max 1.00000
_exptl_absorpt_correction_T_min 0.91409
_exptl_absorpt_correction_type multi-scan
_exptl_absorpt_process_details
;
CrysAlisPro 1.171.40.82a (Rigaku Oxford Diffraction, 2020)
Empirical absorption correction using spherical harmonics,
implemented in SCALE3 ABSPACK scaling algorithm.
;
_exptl_crystal_colour blue
_exptl_crystal_density_diffrn 1.727
_exptl_crystal_description block
_exptl_crystal_F_000 619
_exptl_crystal_size_max 0.5
_exptl_crystal_size_mid 0.482
_exptl_crystal_size_min 0.198
_refine_diff_density_max 0.631
_refine_diff_density_min -0.457
_refine_diff_density_rms 0.090
_refine_ls_extinction_method none
_refine_ls_goodness_of_fit_ref 1.035
_refine_ls_hydrogen_treatment constr
_refine_ls_matrix_type full
_refine_ls_number_parameters 349
_refine_ls_number_reflns 4720
_refine_ls_number_restraints 0
_refine_ls_restrained_S_all 1.035
_refine_ls_R_factor_all 0.0865
_refine_ls_R_factor_gt 0.0538
_refine_ls_shift/su_max 0.000
_refine_ls_shift/su_mean 0.000
_refine_ls_structure_factor_coef Fsqd
_refine_ls_weighting_details 'w=1/[\s^2^(Fo^2^)+(0.0173P)^2^+0.9956P] where P=(Fo^2^+2Fc^2^)/3'
_refine_ls_weighting_scheme calc
_refine_ls_wR_factor_gt 0.0850
_refine_ls_wR_factor_ref 0.1041
_reflns_Friedel_coverage 0.000
_reflns_number_gt 3314
_reflns_number_total 4720
_reflns_threshold_expression 'I > 2\s(I)'
_cod_data_source_file d1dt01898a2.cif
_cod_data_source_block px349
_cod_depositor_comments 'Adding full bibliography for 7707739--7707758.cif.'
_cod_database_code 7707757
_shelx_space_group_comment
;
The symmetry employed for this shelxl refinement is uniquely defined
by the following loop, which should always be used as a source of
symmetry information in preference to the above space-group names.
They are only intended as comments.
;
_shelx_estimated_absorpt_t_min 0.721
_shelx_estimated_absorpt_t_max 0.874
_olex2_submission_original_sample_id px349
_olex2_submission_special_instructions 'No special instructions were received'
_oxdiff_exptl_absorpt_empirical_details
;
Empirical correction (ABSPACK) includes:
- Absorption correction using spherical harmonics
- Frame scaling
;
_oxdiff_exptl_absorpt_empirical_full_max 1.098
_oxdiff_exptl_absorpt_empirical_full_min 0.902

loop_
_space_group_symop_operation_xyz
'x, y, z'
'-x, -y, -z'

loop_
_atom_site_label
_atom_site_type_symbol
_atom_site_fract_x
_atom_site_fract_y
_atom_site_fract_z
_atom_site_U_iso_or_equiv
_atom_site_adp_type
_atom_site_occupancy
_atom_site_site_symmetry_order
_atom_site_calc_flag
_atom_site_refinement_flags_posn
_atom_site_refinement_flags_adp
_atom_site_refinement_flags_occupancy
_atom_site_disorder_assembly
_atom_site_disorder_group
Cu1 Cu 0.500000 0.500000 0.500000 0.01633(16) Uani 1 2 d S . P . .
Cl1 Cl 0.20059(10) 0.14880(10) 0.45565(8) 0.0226(2) Uani 1 1 d . . . . .
O4 O -0.1958(3) 0.9567(3) 0.8946(2) 0.0255(6) Uani 1 1 d . . . . .
O7 O 0.2961(3) 0.5366(3) 0.0572(2) 0.0265(6) Uani 1 1 d . . . . .
O1 O 0.8192(3) 0.7383(3) 0.0640(2) 0.0278(6) Uani 1 1 d . . . . .
N14 N 0.3812(3) 0.5268(3) 0.3970(2) 0.0164(6) Uani 1 1 d . . . . .
O6 O -0.3758(3) 1.0840(3) 0.8268(3) 0.0389(8) Uani 1 1 d . . . . .
N4 N 0.6091(3) 0.5965(3) 0.3986(2) 0.0179(7) Uani 1 1 d . . . . .
O5 O -0.3581(3) 0.8930(3) 0.8946(2) 0.0346(7) Uani 1 1 d . . . . .
O10 O 0.1431(3) 0.1976(3) 0.3656(2) 0.0392(7) Uani 1 1 d . . . . .
N6 N 0.0958(3) 0.9171(3) 0.7033(3) 0.0183(7) Uani 1 1 d . . . . .
N11 N 0.2629(3) 0.5117(3) 0.2960(2) 0.0184(7) Uani 1 1 d . . . . .
O13 O 0.2226(3) 0.0096(3) 0.4659(3) 0.0398(7) Uani 1 1 d . . . . .
N13 N 0.3253(3) 0.6482(3) 0.3537(3) 0.0191(7) Uani 1 1 d . . . . .
N9 N 0.3039(3) 0.7194(3) 0.6173(3) 0.0199(7) Uani 1 1 d . . . . .
N3 N 0.7654(3) 0.5246(3) 0.3436(3) 0.0220(7) Uani 1 1 d . . . . .
O3 O 0.9881(3) 0.8051(3) 0.0515(3) 0.0447(8) Uani 1 1 d . . . . .
O11 O 0.3430(3) 0.1457(3) 0.4244(3) 0.0448(8) Uani 1 1 d . . . . .
O8 O 0.3904(3) 0.6037(3) -0.1058(3) 0.0422(8) Uani 1 1 d . . . . .
N1 N 0.6862(3) 0.7355(3) 0.3137(3) 0.0193(7) Uani 1 1 d . . . . .
O9 O 0.4019(3) 0.3995(3) -0.1206(2) 0.0427(8) Uani 1 1 d . . . . .
N12 N 0.2537(3) 0.6401(3) 0.2924(3) 0.0211(7) Uani 1 1 d . . . . .
N8 N 0.3266(3) 0.7994(3) 0.6835(3) 0.0257(8) Uani 1 1 d . . . . .
O12 O 0.0926(3) 0.2415(3) 0.5665(3) 0.0482(9) Uani 1 1 d . . . . .
N7 N 0.2023(3) 0.9186(3) 0.7352(3) 0.0245(7) Uani 1 1 d . . . . .
N10 N -0.3218(3) 0.9816(4) 0.8692(3) 0.0275(8) Uani 1 1 d . . . . .
N2 N 0.8117(3) 0.6078(3) 0.2923(3) 0.0221(7) Uani 1 1 d . . . . .
N15 N 0.3703(4) 0.5089(4) -0.0681(3) 0.0318(8) Uani 1 1 d . . . . .
N5 N 0.9666(4) 0.7181(4) 0.0157(3) 0.0341(9) Uani 1 1 d . . . . .
C7 C 0.3409(4) 0.4439(4) 0.3604(3) 0.0174(8) Uani 1 1 d . . . . .
H7 H 0.363691 0.352012 0.377352 0.021 Uiso 1 1 calc R U . . .
C1 C 0.5642(4) 0.7260(4) 0.3783(3) 0.0182(8) Uani 1 1 d . . . . .
H1 H 0.461303 0.800401 0.405513 0.022 Uiso 1 1 calc R U . . .
O2 O 1.0547(4) 0.6129(3) -0.0569(3) 0.0560(10) Uani 1 1 d . . . . .
C4 C 0.1609(4) 0.7953(4) 0.6323(3) 0.0200(8) Uani 1 1 d . . . . .
H4 H 0.110983 0.766996 0.597237 0.024 Uiso 1 1 calc R U . . .
C8 C 0.1907(4) 0.4691(4) 0.2360(3) 0.0227(9) Uani 1 1 d . . . . .
H8A H 0.089493 0.550565 0.248727 0.027 Uiso 1 1 calc R U . . .
H8B H 0.174149 0.393145 0.272318 0.027 Uiso 1 1 calc R U . . .
C2 C 0.7027(4) 0.8555(4) 0.2719(3) 0.0245(9) Uani 1 1 d . . . . .
H2A H 0.798117 0.845451 0.272835 0.029 Uiso 1 1 calc R U . . .
H2B H 0.616278 0.943361 0.327190 0.029 Uiso 1 1 calc R U . . .
C9 C 0.2844(4) 0.4174(4) 0.1044(3) 0.0242(9) Uani 1 1 d . . . . .
H9A H 0.386931 0.336660 0.089188 0.029 Uiso 1 1 calc R U . . .
H9B H 0.233453 0.387241 0.067202 0.029 Uiso 1 1 calc R U . . .
C5 C -0.0546(4) 1.0415(4) 0.7382(3) 0.0254(9) Uani 1 1 d . . . . .
H5A H -0.106090 1.030926 0.689753 0.030 Uiso 1 1 calc R U . . .
H5B H -0.042863 1.125564 0.721533 0.030 Uiso 1 1 calc R U . . .
C6 C -0.1531(4) 1.0644(4) 0.8683(3) 0.0276(9) Uani 1 1 d . . . . .
H6A H -0.096787 1.064240 0.916464 0.033 Uiso 1 1 calc R U . . .
H6B H -0.246543 1.157957 0.890922 0.033 Uiso 1 1 calc R U . . .
C3 C 0.7068(4) 0.8676(4) 0.1488(4) 0.0308(10) Uani 1 1 d . . . . .
H3A H 0.604748 0.894701 0.150974 0.037 Uiso 1 1 calc R U . . .
H3B H 0.729614 0.943739 0.121769 0.037 Uiso 1 1 calc R U . . .

loop_
_atom_site_aniso_label
_atom_site_aniso_U_11
_atom_site_aniso_U_22
_atom_site_aniso_U_33
_atom_site_aniso_U_23
_atom_site_aniso_U_13
_atom_site_aniso_U_12
Cu1 0.0167(3) 0.0180(3) 0.0183(4) 0.0059(3) -0.0091(3) -0.0102(3)
Cl1 0.0223(5) 0.0220(5) 0.0250(5) 0.0049(4) -0.0103(4) -0.0116(4)
O4 0.0226(15) 0.0306(16) 0.0260(15) 0.0080(12) -0.0086(12) -0.0162(13)
O7 0.0387(17) 0.0295(16) 0.0205(15) 0.0061(12) -0.0143(13) -0.0220(14)
O1 0.0353(17) 0.0317(16) 0.0287(16) 0.0070(13) -0.0154(14) -0.0239(14)
N14 0.0164(16) 0.0157(16) 0.0163(16) 0.0041(12) -0.0062(13) -0.0076(14)
O6 0.0236(16) 0.0329(18) 0.064(2) 0.0228(16) -0.0235(15) -0.0127(14)
N4 0.0185(17) 0.0172(17) 0.0194(17) 0.0029(13) -0.0096(14) -0.0084(14)
O5 0.0372(18) 0.0364(17) 0.0414(18) 0.0123(14) -0.0127(14) -0.0290(16)
O10 0.0441(19) 0.0466(19) 0.0375(18) 0.0203(15) -0.0271(15) -0.0232(16)
N6 0.0139(16) 0.0172(16) 0.0217(17) 0.0028(13) -0.0051(14) -0.0076(14)
N11 0.0160(16) 0.0207(17) 0.0205(17) 0.0056(13) -0.0093(14) -0.0092(14)
O13 0.0434(19) 0.0261(16) 0.050(2) 0.0160(14) -0.0156(16) -0.0197(15)
N13 0.0214(17) 0.0147(16) 0.0233(17) 0.0056(13) -0.0107(14) -0.0093(14)
N9 0.0181(17) 0.0197(17) 0.0233(18) 0.0042(14) -0.0086(14) -0.0102(14)
N3 0.0175(17) 0.0224(18) 0.0274(19) 0.0066(14) -0.0084(15) -0.0114(15)
O3 0.0295(17) 0.0430(19) 0.061(2) -0.0155(16) -0.0110(16) -0.0216(16)
O11 0.0274(17) 0.0447(19) 0.071(2) 0.0156(17) -0.0217(16) -0.0233(16)
O8 0.0372(19) 0.052(2) 0.0389(19) 0.0170(16) -0.0108(15) -0.0266(17)
N1 0.0198(17) 0.0184(17) 0.0215(17) 0.0057(13) -0.0078(14) -0.0113(15)
O9 0.046(2) 0.0417(19) 0.0288(18) -0.0079(15) -0.0028(15) -0.0210(17)
N12 0.0228(18) 0.0175(17) 0.0251(18) 0.0052(13) -0.0120(15) -0.0099(14)
N8 0.0198(18) 0.0213(18) 0.033(2) 0.0020(15) -0.0110(16) -0.0080(15)
O12 0.0396(19) 0.047(2) 0.0314(18) -0.0139(15) -0.0049(15) -0.0081(16)
N7 0.0194(18) 0.0176(17) 0.035(2) -0.0013(14) -0.0101(15) -0.0086(15)
N10 0.0165(18) 0.030(2) 0.030(2) 0.0054(16) -0.0055(15) -0.0106(16)
N2 0.0165(17) 0.0210(17) 0.0287(19) 0.0045(14) -0.0066(15) -0.0109(15)
N15 0.0236(19) 0.042(2) 0.030(2) 0.0106(18) -0.0108(17) -0.0162(18)
N5 0.030(2) 0.032(2) 0.036(2) -0.0021(17) -0.0131(18) -0.0115(18)
C7 0.0170(19) 0.0174(19) 0.018(2) 0.0039(15) -0.0059(16) -0.0095(16)
C1 0.0133(19) 0.021(2) 0.019(2) 0.0017(16) -0.0055(16) -0.0076(17)
O2 0.051(2) 0.047(2) 0.049(2) -0.0179(18) -0.0054(18) -0.0185(19)
C4 0.021(2) 0.015(2) 0.023(2) 0.0013(16) -0.0086(17) -0.0085(17)
C8 0.025(2) 0.029(2) 0.027(2) 0.0074(17) -0.0146(18) -0.0196(19)
C2 0.024(2) 0.023(2) 0.027(2) 0.0072(17) -0.0065(18) -0.0139(18)
C9 0.031(2) 0.026(2) 0.028(2) 0.0083(18) -0.0180(19) -0.0196(19)
C5 0.018(2) 0.017(2) 0.037(2) 0.0051(17) -0.0092(19) -0.0069(17)
C6 0.019(2) 0.024(2) 0.037(3) -0.0033(18) -0.0066(19) -0.0111(18)
C3 0.024(2) 0.032(2) 0.041(3) 0.016(2) -0.017(2) -0.015(2)

loop_
_atom_type_symbol
_atom_type_description
_atom_type_scat_dispersion_real
_atom_type_scat_dispersion_imag
_atom_type_scat_source
C C 0.0033 0.0016 'International Tables Vol C Tables 4.2.6.8 and 6.1.1.4'
H H 0.0000 0.0000 'International Tables Vol C Tables 4.2.6.8 and 6.1.1.4'
Cl Cl 0.1484 0.1585 'International Tables Vol C Tables 4.2.6.8 and 6.1.1.4'
Cu Cu 0.3201 1.2651 'International Tables Vol C Tables 4.2.6.8 and 6.1.1.4'
N N 0.0061 0.0033 'International Tables Vol C Tables 4.2.6.8 and 6.1.1.4'
O O 0.0106 0.0060 'International Tables Vol C Tables 4.2.6.8 and 6.1.1.4'

loop_
_geom_angle_atom_site_label_1
_geom_angle_atom_site_label_2
_geom_angle_atom_site_label_3
_geom_angle
_geom_angle_site_symmetry_1
_geom_angle_site_symmetry_3
_geom_angle_publ_flag
N14 Cu1 N14 180.00(12) 2_666 . ?
N14 Cu1 N9 91.34(10) 2_666 . ?
N14 Cu1 N9 88.67(10) 2_666 2_666 ?
N14 Cu1 N9 88.67(10) . . ?
N14 Cu1 N9 91.33(10) . 2_666 ?
N4 Cu1 N14 88.40(11) . 2_666 ?
N4 Cu1 N14 88.39(11) 2_666 . ?
N4 Cu1 N14 91.61(11) 2_666 2_666 ?
N4 Cu1 N14 91.60(11) . . ?
N4 Cu1 N4 180.0 . 2_666 ?
N4 Cu1 N9 90.52(11) 2_666 . ?
N4 Cu1 N9 90.52(11) . 2_666 ?
N4 Cu1 N9 89.48(11) . . ?
N4 Cu1 N9 89.48(11) 2_666 2_666 ?
N9 Cu1 N9 180.0 2_666 . ?
O13 Cl1 O10 109.17(17) . . ?
O11 Cl1 O10 109.85(18) . . ?
O11 Cl1 O13 109.45(18) . . ?
O12 Cl1 O10 109.22(18) . . ?
O12 Cl1 O13 109.35(19) . . ?
O12 Cl1 O11 109.79(18) . . ?
N10 O4 C6 113.5(3) . . ?
N15 O7 C9 112.6(3) . . ?
N5 O1 C3 114.8(3) . . ?
N13 N14 Cu1 121.2(2) . . ?
C7 N14 Cu1 131.6(2) . . ?
C7 N14 N13 107.2(3) . . ?
N3 N4 Cu1 119.5(2) . . ?
C1 N4 Cu1 133.7(2) . . ?
C1 N4 N3 106.6(3) . . ?
N7 N6 C5 120.6(3) . . ?
C4 N6 N7 107.7(3) . . ?
C4 N6 C5 131.4(3) . . ?
N12 N11 C8 120.9(3) . . ?
C7 N11 N12 108.8(3) . . ?
C7 N11 C8 130.4(3) . . ?
N12 N13 N14 109.5(3) . . ?
N8 N9 Cu1 122.6(2) . . ?
C4 N9 Cu1 132.1(2) . . ?
C4 N9 N8 105.2(3) . . ?
N2 N3 N4 109.5(3) . . ?
N2 N1 C2 120.0(3) . . ?
C1 N1 N2 108.5(3) . . ?
C1 N1 C2 131.4(3) . . ?
N13 N12 N11 106.8(3) . . ?
N7 N8 N9 110.4(3) . . ?
N8 N7 N6 106.6(3) . . ?
O6 N10 O4 117.6(3) . . ?
O5 N10 O4 112.5(3) . . ?
O5 N10 O6 130.0(3) . . ?
N3 N2 N1 107.1(3) . . ?
O8 N15 O7 112.2(3) . . ?
O8 N15 O9 129.9(4) . . ?
O9 N15 O7 117.9(3) . . ?
O3 N5 O1 117.7(3) . . ?
O2 N5 O1 112.7(3) . . ?
O2 N5 O3 129.6(4) . . ?
N14 C7 N11 107.8(3) . . ?
N14 C7 H7 126.1 . . ?
N11 C7 H7 126.1 . . ?
N4 C1 N1 108.5(3) . . ?
N4 C1 H1 125.8 . . ?
N1 C1 H1 125.8 . . ?
N6 C4 H4 124.9 . . ?
N9 C4 N6 110.1(3) . . ?
N9 C4 H4 124.9 . . ?
N11 C8 H8A 109.0 . . ?
N11 C8 H8B 109.0 . . ?
N11 C8 C9 112.9(3) . . ?
H8A C8 H8B 107.8 . . ?
C9 C8 H8A 109.0 . . ?
C9 C8 H8B 109.0 . . ?
N1 C2 H2A 109.1 . . ?
N1 C2 H2B 109.1 . . ?
N1 C2 C3 112.5(3) . . ?
H2A C2 H2B 107.8 . . ?
C3 C2 H2A 109.1 . . ?
C3 C2 H2B 109.1 . . ?
O7 C9 C8 105.5(3) . . ?
O7 C9 H9A 110.6 . . ?
O7 C9 H9B 110.6 . . ?
C8 C9 H9A 110.6 . . ?
C8 C9 H9B 110.6 . . ?
H9A C9 H9B 108.8 . . ?
N6 C5 H5A 109.2 . . ?
N6 C5 H5B 109.2 . . ?
N6 C5 C6 112.2(3) . . ?
H5A C5 H5B 107.9 . . ?
C6 C5 H5A 109.2 . . ?
C6 C5 H5B 109.2 . . ?
O4 C6 C5 111.9(3) . . ?
O4 C6 H6A 109.2 . . ?
O4 C6 H6B 109.2 . . ?
C5 C6 H6A 109.2 . . ?
C5 C6 H6B 109.2 . . ?
H6A C6 H6B 107.9 . . ?
O1 C3 C2 113.1(3) . . ?
O1 C3 H3A 109.0 . . ?
O1 C3 H3B 109.0 . . ?
C2 C3 H3A 109.0 . . ?
C2 C3 H3B 109.0 . . ?
H3A C3 H3B 107.8 . . ?

loop_
_geom_bond_atom_site_label_1
_geom_bond_atom_site_label_2
_geom_bond_distance
_geom_bond_site_symmetry_2
_geom_bond_publ_flag
Cu1 N14 2.035(3) . ?
Cu1 N14 2.034(3) 2_666 ?
Cu1 N4 2.022(3) 2_666 ?
Cu1 N4 2.022(3) . ?
Cu1 N9 2.338(3) . ?
Cu1 N9 2.338(3) 2_666 ?
Cl1 O10 1.432(3) . ?
Cl1 O13 1.431(3) . ?
Cl1 O11 1.429(3) . ?
Cl1 O12 1.427(3) . ?
O4 N10 1.409(4) . ?
O4 C6 1.442(4) . ?
O7 N15 1.412(4) . ?
O7 C9 1.451(4) . ?
O1 N5 1.391(4) . ?
O1 C3 1.445(4) . ?
N14 N13 1.359(4) . ?
N14 C7 1.319(4) . ?
O6 N10 1.199(4) . ?
N4 N3 1.370(4) . ?
N4 C1 1.310(4) . ?
O5 N10 1.199(4) . ?
N6 N7 1.351(4) . ?
N6 C4 1.322(4) . ?
N6 C5 1.455(4) . ?
N11 N12 1.358(4) . ?
N11 C7 1.323(4) . ?
N11 C8 1.463(4) . ?
N13 N12 1.288(4) . ?
N9 N8 1.364(4) . ?
N9 C4 1.307(4) . ?
N3 N2 1.281(4) . ?
O3 N5 1.203(4) . ?
O8 N15 1.202(4) . ?
N1 N2 1.354(4) . ?
N1 C1 1.321(4) . ?
N1 C2 1.459(4) . ?
O9 N15 1.203(4) . ?
N8 N7 1.294(4) . ?
N5 O2 1.192(4) . ?
C7 H7 0.9500 . ?
C1 H1 0.9500 . ?
C4 H4 0.9500 . ?
C8 H8A 0.9900 . ?
C8 H8B 0.9900 . ?
C8 C9 1.506(5) . ?
C2 H2A 0.9900 . ?
C2 H2B 0.9900 . ?
C2 C3 1.498(5) . ?
C9 H9A 0.9900 . ?
C9 H9B 0.9900 . ?
C5 H5A 0.9900 . ?
C5 H5B 0.9900 . ?
C5 C6 1.509(5) . ?
C6 H6A 0.9900 . ?
C6 H6B 0.9900 . ?
C3 H3A 0.9900 . ?
C3 H3B 0.9900 . ?

loop_
_geom_contact_atom_site_label_1
_geom_contact_atom_site_label_2
_geom_contact_distance
_geom_contact_site_symmetry_1
_geom_contact_site_symmetry_2
_geom_contact_publ_flag
? ? ? ? ? ?

loop_
_geom_hbond_atom_site_label_D
_geom_hbond_atom_site_label_H
_geom_hbond_atom_site_label_A
_geom_hbond_distance_DH
_geom_hbond_distance_HA
_geom_hbond_distance_DA
_geom_hbond_angle_DHA
_geom_hbond_site_symmetry_A
? ? ? ? ? ? ? ?

loop_
_geom_torsion_atom_site_label_1
_geom_torsion_atom_site_label_2
_geom_torsion_atom_site_label_3
_geom_torsion_atom_site_label_4
_geom_torsion
_geom_torsion_site_symmetry_1
_geom_torsion_site_symmetry_2
_geom_torsion_site_symmetry_3
_geom_torsion_site_symmetry_4
_geom_torsion_publ_flag
Cu1 N14 N13 N12 -179.4(2) . . . . ?
Cu1 N14 C7 N11 179.3(2) . . . . ?
Cu1 N4 N3 N2 -174.7(2) . . . . ?
Cu1 N4 C1 N1 173.4(2) . . . . ?
Cu1 N9 N8 N7 176.7(2) . . . . ?
Cu1 N9 C4 N6 -176.4(2) . . . . ?
N14 N13 N12 N11 0.1(4) . . . . ?
N4 N3 N2 N1 0.3(4) . . . . ?
N6 C5 C6 O4 -68.5(4) . . . . ?
N11 C8 C9 O7 -61.8(4) . . . . ?
N13 N14 C7 N11 0.3(4) . . . . ?
N9 N8 N7 N6 0.3(4) . . . . ?
N3 N4 C1 N1 0.0(4) . . . . ?
N1 C2 C3 O1 -52.5(4) . . . . ?
N12 N11 C7 N14 -0.2(4) . . . . ?
N12 N11 C8 C9 80.4(4) . . . . ?
N8 N9 C4 N6 0.3(4) . . . . ?
N7 N6 C4 N9 -0.1(4) . . . . ?
N7 N6 C5 C6 -74.3(4) . . . . ?
N10 O4 C6 C5 -82.1(3) . . . . ?
N2 N1 C1 N4 0.2(4) . . . . ?
N2 N1 C2 C3 89.4(4) . . . . ?
N15 O7 C9 C8 -174.9(3) . . . . ?
N5 O1 C3 C2 -83.8(4) . . . . ?
C7 N14 N13 N12 -0.2(4) . . . . ?
C7 N11 N12 N13 0.1(4) . . . . ?
C7 N11 C8 C9 -100.8(4) . . . . ?
C1 N4 N3 N2 -0.2(4) . . . . ?
C1 N1 N2 N3 -0.3(4) . . . . ?
C1 N1 C2 C3 -94.6(4) . . . . ?
C4 N6 N7 N8 -0.1(4) . . . . ?
C4 N6 C5 C6 112.7(4) . . . . ?
C4 N9 N8 N7 -0.4(4) . . . . ?
C8 N11 N12 N13 179.1(3) . . . . ?
C8 N11 C7 N14 -179.1(3) . . . . ?
C2 N1 N2 N3 176.5(3) . . . . ?
C2 N1 C1 N4 -176.2(3) . . . . ?
C9 O7 N15 O8 -174.5(3) . . . . ?
C9 O7 N15 O9 6.4(4) . . . . ?
C5 N6 N7 N8 -174.6(3) . . . . ?
C5 N6 C4 N9 173.6(3) . . . . ?
C6 O4 N10 O6 2.0(4) . . . . ?
C6 O4 N10 O5 -178.2(3) . . . . ?
C3 O1 N5 O3 2.9(5) . . . . ?
C3 O1 N5 O2 -177.5(3) . . . . ?
